data_8103044
loop_
_publ_author_name
'Hai-Xing Liu'

_publ_section_title
;
 Crystal structure of hexaammonium
 octaaquadichromium-hexakis(m3-oxo)-icosikaidikis(m2-oxo)-tetradecaoxo-dodecatungsten
 hexahydrate, (NH4)6[Cr2(H2O)8W12O42] &#x00B7; 6H2O
;
_journal_issue 2
_journal_name_full 'Zeitschrift f\"ur Kristallographie - New Crystal Structures'
_journal_page_first 231
_journal_volume 225
_journal_year 2010
_chemical_formula_moiety 'Cr2 H16 O50 W12, 6(H4 N), 6(H2 O)'
_chemical_formula_sum 'Cr2 H52 N6 O56 W12'
_chemical_formula_weight 3342.68
_chemical_name_systematic
; 
sexammonium bichromium doudecwolframate hydrate, 
[Cr(H~2~O)~4~]~2~W~12~O~42~ (NH~4~)~6~ (H2O)~6~
;
_space_group_IT_number 61
_symmetry_cell_setting orthorhombic
_symmetry_space_group_name_Hall '-P 2ac 2ab'
_symmetry_space_group_name_H-M 'P b c a'
_atom_sites_solution_hydrogens geom
_atom_sites_solution_primary direct
_atom_sites_solution_secondary difmap
_audit_creation_method SHELXL-97
_cell_angle_alpha 90.00
_cell_angle_beta 90.00
_cell_angle_gamma 90.00
_cell_formula_units_Z 4
_cell_length_a 14.1472(15)
_cell_length_b 15.9636(18)
_cell_length_c 22.507(2)
_cell_measurement_reflns_used 6161
_cell_measurement_temperature 298(2)
_cell_measurement_theta_max 27.89
_cell_measurement_theta_min 2.23
_cell_volume 5083.0(9)
_computing_cell_refinement SMART
_computing_data_collection 'SMART(Bruker, 2000)'
_computing_data_reduction 'SAINT(Bruker, 2000)'
_computing_molecular_graphics SHELXTL
_computing_publication_material SHELXTL
_computing_structure_refinement SHELXTL
_computing_structure_solution 'SHELXTL(Bruker, 2000)'
_diffrn_ambient_temperature 298(2)
_diffrn_measured_fraction_theta_full 0.999
_diffrn_measured_fraction_theta_max 0.999
_diffrn_measurement_device_type 'Bruker Smart Apex CCD '
_diffrn_measurement_method 'phi and omega scans'
_diffrn_radiation_monochromator graphite
_diffrn_radiation_source 'sealed tube'
_diffrn_radiation_type MoK\a
_diffrn_radiation_wavelength 0.71073
_diffrn_reflns_av_R_equivalents 0.0482
_diffrn_reflns_av_sigmaI/netI 0.0365
_diffrn_reflns_limit_h_max 14
_diffrn_reflns_limit_h_min -17
_diffrn_reflns_limit_k_max 16
_diffrn_reflns_limit_k_min -19
_diffrn_reflns_limit_l_max 27
_diffrn_reflns_limit_l_min -27
_diffrn_reflns_number 24858
_diffrn_reflns_theta_full 26.00
_diffrn_reflns_theta_max 26.00
_diffrn_reflns_theta_min 1.81
_exptl_absorpt_coefficient_mu 27.569
_exptl_absorpt_correction_T_max 0.0646
_exptl_absorpt_correction_T_min 0.0482
_exptl_absorpt_correction_type multi-scan
_exptl_absorpt_process_details 'SADABS; Bruker, 2000'
_exptl_crystal_colour Colorless
_exptl_crystal_density_diffrn 4.368
_exptl_crystal_density_method 'not measured'
_exptl_crystal_description flake
_exptl_crystal_F_000 5912
_exptl_crystal_size_max 0.13
_exptl_crystal_size_mid 0.12
_exptl_crystal_size_min 0.05
_refine_diff_density_max 0.972
_refine_diff_density_min -1.207
_refine_diff_density_rms 0.249
_refine_ls_extinction_method none
_refine_ls_goodness_of_fit_ref 1.034
_refine_ls_hydrogen_treatment constr
_refine_ls_matrix_type full
_refine_ls_number_parameters 343
_refine_ls_number_reflns 4996
_refine_ls_number_restraints 0
_refine_ls_restrained_S_all 1.034
_refine_ls_R_factor_all 0.0472
_refine_ls_R_factor_gt 0.0316
_refine_ls_shift/su_max 0.000
_refine_ls_shift/su_mean 0.000
_refine_ls_structure_factor_coef Fsqd
_refine_ls_weighting_details 'calc w=1/[\s^2^(Fo^2^)+(0.04P)^2^] where P=(Fo^2^+2Fc^2^)/3'
_refine_ls_weighting_scheme calc
_refine_ls_wR_factor_gt 0.0709
_refine_ls_wR_factor_ref 0.0764
_reflns_number_gt 3792
_reflns_number_total 4996
_reflns_threshold_expression >2sigma(I)
_cod_data_source_file 710034.cff
_cod_data_source_block 080806a
_cod_depositor_comments
;
The following automatic conversions were performed:
'_symmetry_cell_setting' value 'Orthorhombic' changed to 'orthorhombic'
according to '/home/saulius/struct/CIF-dictionaries/cif_core.dic'
dictionary named 'cif_core.dic' version 2.4.1 from 2010-06-29.

Automatic conversion script
Id: cif_fix_enum 1555 2011-01-17 13:19:09Z saulius 
;
_cod_original_cell_volume 5082.9(9)
_cod_original_sg_symbol_Hall '-P 2ac 2ab '
_cod_original_sg_symbol_H-M 'Pbca '
_cod_database_code 8103044

loop_
_symmetry_equiv_pos_as_xyz
'x, y, z'
'-x+1/2, -y, z+1/2'
'-x, y+1/2, -z+1/2'
'x+1/2, -y+1/2, -z'
'-x, -y, -z'
'x-1/2, y, -z-1/2'
'x, -y-1/2, z-1/2'
'-x-1/2, y-1/2, z'

loop_
_atom_site_label
_atom_site_type_symbol
_atom_site_fract_x
_atom_site_fract_y
_atom_site_fract_z
_atom_site_U_iso_or_equiv
_atom_site_adp_type
_atom_site_occupancy
_atom_site_symmetry_multiplicity
_atom_site_Wyckoff_symbol
_atom_site_calc_flag
_atom_site_refinement_flags
_atom_site_disorder_assembly
_atom_site_disorder_group
Cr1 Cr 0.53233(12) 0.86082(11) 0.79016(8) 0.0359(4) Uani 1 8 c d . . .
W1 W 0.56505(3) 1.05127(3) 0.612825(18) 0.02872(11) Uani 1 8 c d . . .
W2 W 0.32805(3) 1.05935(3) 0.610951(19) 0.03116(11) Uani 1 8 c d . . .
W3 W 0.65673(3) 0.83507(3) 0.635295(19) 0.03109(11) Uani 1 8 c d . . .
W4 W 0.55036(3) 0.82831(3) 0.486591(19) 0.02807(11) Uani 1 8 c d . . .
W5 W 0.42494(3) 0.84601(3) 0.629764(19) 0.02965(11) Uani 1 8 c d . . .
W6 W 0.77237(3) 0.95303(3) 0.538541(19) 0.03161(11) Uani 1 8 c d . . .
N1 N 0.7972(6) 0.7153(7) 0.7506(4) 0.042(2) Uani 1 8 c d . . .
H1C H 0.8129 0.6769 0.7231 0.050 Uiso 1 8 c d R . .
H1D H 0.7535 0.7499 0.7350 0.050 Uiso 1 8 c d R . .
H1A H 0.8486 0.7445 0.7619 0.050 Uiso 1 8 c d R . .
H1B H 0.7744 0.6902 0.7835 0.050 Uiso 1 8 c d R . .
N2 N 0.7713(6) 0.6920(6) 0.5045(4) 0.037(2) Uani 1 8 c d . . .
H2C H 0.7672 0.7086 0.5426 0.044 Uiso 1 8 c d R . .
H2D H 0.8315 0.6777 0.4967 0.044 Uiso 1 8 c d R . .
H2A H 0.7524 0.7334 0.4800 0.044 Uiso 1 8 c d R . .
H2B H 0.7324 0.6484 0.4977 0.044 Uiso 1 8 c d R . .
N3 N 0.5415(7) 0.9549(7) 0.9133(5) 0.054(3) Uani 1 8 c d . . .
H3C H 0.5876 0.9272 0.8939 0.064 Uiso 1 8 c d R . .
H3D H 0.5528 1.0102 0.9106 0.064 Uiso 1 8 c d R . .
H3A H 0.5389 0.9388 0.9516 0.064 Uiso 1 8 c d R . .
H3B H 0.4845 0.9423 0.8979 0.064 Uiso 1 8 c d R . .
O1 O 0.4471(4) 1.0392(4) 0.5469(3) 0.0270(15) Uani 1 8 c d . . .
O2 O 0.4394(5) 1.0702(4) 0.6564(3) 0.0301(16) Uani 1 8 c d . . .
O3 O 0.5443(5) 0.9341(4) 0.6295(3) 0.0294(15) Uani 1 8 c d . . .
O4 O 0.6465(5) 1.0319(4) 0.5541(3) 0.0287(15) Uani 1 8 c d . . .
O5 O 0.6356(5) 1.0848(4) 0.6705(3) 0.0290(15) Uani 1 8 c d . . .
O6 O 0.5349(5) 1.1636(5) 0.5815(3) 0.0360(17) Uani 1 8 c d . . .
O7 O 0.3417(5) 0.9365(4) 0.6217(3) 0.0302(16) Uani 1 8 c d . . .
O8 O 0.2554(5) 1.0292(4) 0.5430(3) 0.0292(15) Uani 1 8 c d . . .
O9 O 0.3428(5) 1.1648(4) 0.5793(3) 0.0305(15) Uani 1 8 c d . . .
O10 O 0.2392(6) 1.0788(5) 0.6622(3) 0.0386(18) Uani 1 8 c d . . .
O11 O 0.6507(5) 0.8617(4) 0.5377(3) 0.0295(15) Uani 1 8 c d . . .
O12 O 0.5399(5) 0.7766(4) 0.6227(3) 0.0332(17) Uani 1 8 c d . . .
O13 O 0.7441(4) 0.9239(4) 0.6205(3) 0.0276(15) Uani 1 8 c d . . .
O14 O 0.6547(4) 0.8413(4) 0.7116(3) 0.0258(14) Uani 1 8 c d . . .
O15 O 0.7289(5) 0.7487(5) 0.6226(3) 0.0397(18) Uani 1 8 c d . . .
O16 O 0.4551(5) 0.8582(4) 0.5370(3) 0.0317(16) Uani 1 8 c d . . .
O17 O 0.5591(5) 0.7200(4) 0.4913(3) 0.0275(15) Uani 1 8 c d . . .
O18 O 0.4272(5) 0.8421(4) 0.7071(3) 0.0242(14) Uani 1 8 c d . . .
O19 O 0.3472(5) 0.7640(5) 0.6155(3) 0.0305(15) Uani 1 8 c d . . .
O20 O 0.8463(5) 1.0364(5) 0.5513(3) 0.0354(17) Uani 1 8 c d . . .
O21 O 0.8541(5) 0.8712(4) 0.5287(3) 0.0274(15) Uani 1 8 c d . . .
O22 O 0.4219(5) 0.7941(5) 0.8549(3) 0.0364(18) Uani 1 8 c d . . .
H22B H 0.4079 0.8280 0.8827 0.044 Uiso 1 8 c d R . .
H22C H 0.4452 0.7500 0.8702 0.044 Uiso 1 8 c d R . .
O23 O 0.5919(5) 0.9981(5) 0.7825(3) 0.0390(18) Uani 1 8 c d . . .
H23B H 0.6056 1.0095 0.7466 0.047 Uiso 1 8 c d R . .
H23C H 0.6403 1.0056 0.8042 0.047 Uiso 1 8 c d R . .
O24 O 0.6569(5) 0.8237(4) 0.8571(3) 0.0322(16) Uani 1 8 c d . . .
H24C H 0.7066 0.8517 0.8646 0.039 Uiso 1 8 c d R . .
H24D H 0.6588 0.7785 0.8770 0.039 Uiso 1 8 c d R . .
O25 O 0.5423(5) 0.7124(5) 0.7715(4) 0.0354(17) Uani 1 8 c d . . .
H25C H 0.5449 0.6745 0.7979 0.043 Uiso 1 8 c d R . .
H25D H 0.5636 0.6922 0.7393 0.043 Uiso 1 8 c d R . .
O26 O 0.3800(5) 0.9531(4) 0.7933(3) 0.0323(17) Uani 1 8 c d . . .
H26C H 0.3385 0.9363 0.8179 0.039 Uiso 1 8 c d R . .
H26D H 0.3882 1.0053 0.7987 0.039 Uiso 1 8 c d R . .
O27 O 0.4652(5) 0.6159(5) 0.5859(3) 0.0345(17) Uani 1 8 c d . . .
H27C H 0.4974 0.6379 0.5581 0.041 Uiso 1 8 c d R . .
H27D H 0.4272 0.6528 0.5990 0.041 Uiso 1 8 c d R . .
O28 O 0.8869(5) 0.1193(4) 0.6775(3) 0.0310(15) Uani 1 8 c d . . .
H28C H 0.8492 0.1566 0.6646 0.037 Uiso 1 8 c d R . .
H28D H 0.9322 0.1146 0.6529 0.037 Uiso 1 8 c d R . .

loop_
_atom_site_aniso_label
_atom_site_aniso_U_11
_atom_site_aniso_U_22
_atom_site_aniso_U_33
_atom_site_aniso_U_23
_atom_site_aniso_U_13
_atom_site_aniso_U_12
Cr1 0.0311(9) 0.0331(9) 0.0436(10) 0.0096(8) 0.0002(7) -0.0030(7)
W1 0.0294(2) 0.0289(2) 0.0279(2) -0.00083(17) -0.00098(16) 0.00020(17)
W2 0.0316(2) 0.0302(2) 0.0317(2) 0.00006(17) 0.00280(17) 0.00216(17)
W3 0.0272(2) 0.0333(2) 0.0328(2) 0.00536(18) -0.00113(17) 0.00156(17)
W4 0.0273(2) 0.0259(2) 0.0310(2) 0.00152(17) 0.00031(16) -0.00013(15)
W5 0.0272(2) 0.0286(2) 0.0332(2) 0.00290(17) 0.00002(17) -0.00043(17)
W6 0.0257(2) 0.0350(2) 0.0341(2) 0.00357(17) -0.00069(17) -0.00064(17)
N1 0.033(5) 0.056(6) 0.036(5) 0.026(4) 0.000(4) 0.011(4)
N2 0.042(5) 0.043(6) 0.025(4) -0.021(4) -0.008(4) 0.010(4)
N3 0.040(6) 0.062(7) 0.059(7) 0.008(6) 0.000(5) 0.016(5)
O1 0.022(4) 0.033(4) 0.026(4) 0.007(3) 0.002(3) -0.005(3)
O2 0.035(4) 0.024(4) 0.031(4) -0.003(3) -0.001(3) -0.015(3)
O3 0.028(4) 0.018(3) 0.042(4) 0.002(3) -0.006(3) -0.003(3)
O4 0.026(4) 0.026(4) 0.035(4) -0.011(3) -0.004(3) -0.001(3)
O5 0.022(3) 0.020(3) 0.045(4) 0.001(3) 0.007(3) -0.008(3)
O6 0.028(4) 0.035(4) 0.045(4) -0.002(3) 0.002(3) -0.012(3)
O7 0.035(4) 0.032(4) 0.024(4) 0.000(3) 0.006(3) 0.006(3)
O8 0.025(4) 0.021(3) 0.041(4) 0.015(3) -0.007(3) -0.001(3)
O9 0.039(4) 0.023(3) 0.029(4) -0.002(3) 0.015(3) -0.002(3)
O10 0.050(5) 0.045(5) 0.021(4) -0.008(3) -0.003(3) 0.009(4)
O11 0.023(3) 0.034(4) 0.031(4) 0.000(3) 0.001(3) -0.001(3)
O12 0.034(4) 0.027(4) 0.039(4) 0.016(3) -0.010(3) -0.001(3)
O13 0.027(4) 0.016(3) 0.040(4) 0.004(3) -0.010(3) 0.001(3)
O14 0.018(3) 0.035(4) 0.024(3) 0.003(3) -0.008(3) 0.011(3)
O15 0.042(4) 0.032(4) 0.046(5) 0.005(3) -0.004(3) 0.008(3)
O16 0.025(4) 0.037(4) 0.034(4) 0.003(3) -0.004(3) 0.003(3)
O17 0.032(4) 0.029(4) 0.021(4) 0.009(3) 0.004(3) -0.004(3)
O18 0.037(4) 0.006(3) 0.030(4) -0.001(2) 0.020(3) -0.001(3)
O19 0.031(4) 0.040(4) 0.020(3) -0.003(3) -0.005(3) 0.001(3)
O20 0.029(4) 0.042(4) 0.035(4) 0.000(3) -0.001(3) 0.001(3)
O21 0.040(4) 0.022(3) 0.020(3) -0.003(3) -0.001(3) 0.003(3)
O22 0.030(4) 0.037(4) 0.042(4) 0.004(3) 0.014(3) -0.001(3)
O23 0.027(4) 0.055(5) 0.035(4) -0.008(4) 0.010(3) -0.006(3)
O24 0.033(4) 0.030(4) 0.033(4) 0.001(3) -0.009(3) -0.001(3)
O25 0.027(4) 0.031(4) 0.049(5) 0.003(3) 0.015(3) 0.006(3)
O26 0.040(4) 0.024(4) 0.034(4) -0.010(3) 0.023(3) -0.019(3)
O27 0.035(4) 0.037(4) 0.031(4) 0.014(3) -0.003(3) -0.010(3)
O28 0.041(4) 0.025(4) 0.028(4) 0.006(3) -0.003(3) -0.003(3)

loop_
_atom_type_symbol
_atom_type_description
_atom_type_scat_dispersion_real
_atom_type_scat_dispersion_imag
_atom_type_scat_source
N N 0.0061 0.0033 'International Tables Vol C Tables 4.2.6.8 and 6.1.1.4'
H H 0.0000 0.0000 'International Tables Vol C Tables 4.2.6.8 and 6.1.1.4'
Cr Cr 0.3209 0.6236 'International Tables Vol C Tables 4.2.6.8 and 6.1.1.4'
O O 0.0106 0.0060 'International Tables Vol C Tables 4.2.6.8 and 6.1.1.4'
W W -0.8490 6.8722 'International Tables Vol C Tables 4.2.6.8 and 6.1.1.4'

loop_
_geom_angle_atom_site_label_1
_geom_angle_atom_site_label_2
_geom_angle_atom_site_label_3
_geom_angle
_geom_angle_site_symmetry_1
_geom_angle_site_symmetry_3
_geom_angle_publ_flag
O23 Cr1 O22 134.0(3) . . ?
O23 Cr1 O24 90.8(3) . . ?
O22 Cr1 O24 89.3(3) . . ?
O5 W1 O4 103.8(3) . . ?
O5 W1 O3 104.1(3) . . ?
O4 W1 O3 94.2(3) . . ?
O5 W1 O6 96.4(3) . . ?
O4 W1 O6 91.9(3) . . ?
O3 W1 O6 156.5(3) . . ?
O5 W1 O2 95.5(3) . . ?
O4 W1 O2 160.2(3) . . ?
O3 W1 O2 85.3(3) . . ?
O6 W1 O2 81.4(3) . . ?
O5 W1 O1 163.1(3) . . ?
O4 W1 O1 88.6(3) . . ?
O3 W1 O1 86.1(3) . . ?
O6 W1 O1 71.4(3) . . ?
O2 W1 O1 71.6(3) . . ?
O10 W2 O9 100.1(3) . . ?
O10 W2 O2 103.2(3) . . ?
O9 W2 O2 91.8(3) . . ?
O10 W2 O8 100.8(3) . . ?
O9 W2 O8 88.9(3) . . ?
O2 W2 O8 155.4(3) . . ?
O10 W2 O7 99.6(3) . . ?
O9 W2 O7 160.0(3) . . ?
O2 W2 O7 86.7(3) . . ?
O8 W2 O7 84.3(3) . . ?
O10 W2 O1 177.1(3) . . ?
O9 W2 O1 78.3(3) . . ?
O2 W2 O1 74.6(3) . . ?
O8 W2 O1 81.5(3) . . ?
O7 W2 O1 82.2(3) . . ?
O14 W3 O15 102.7(3) . . ?
O14 W3 O13 98.2(3) . . ?
O15 W3 O13 100.3(3) . . ?
O14 W3 O12 99.3(3) . . ?
O15 W3 O12 95.5(3) . . ?
O13 W3 O12 153.2(3) . . ?
O14 W3 O11 165.4(3) . . ?
O15 W3 O11 90.6(3) . . ?
O13 W3 O11 73.3(3) . . ?
O12 W3 O11 85.1(3) . . ?
O14 W3 O3 90.3(3) . . ?
O15 W3 O3 164.5(3) . . ?
O13 W3 O3 85.7(2) . . ?
O12 W3 O3 74.0(3) . . ?
O11 W3 O3 77.4(3) . . ?
O17 W4 O16 106.0(3) . . ?
O17 W4 O11 100.9(3) . . ?
O16 W4 O11 95.9(3) . . ?
O17 W4 O6 99.0(3) . 5_676 ?
O16 W4 O6 90.8(3) . 5_676 ?
O11 W4 O6 156.3(3) . 5_676 ?
O17 W4 O9 92.5(3) . 5_676 ?
O16 W4 O9 161.4(3) . 5_676 ?
O11 W4 O9 82.9(3) . 5_676 ?
O6 W4 O9 83.6(3) 5_676 5_676 ?
O17 W4 O1 163.1(3) . 5_676 ?
O16 W4 O1 88.5(3) . 5_676 ?
O11 W4 O1 85.8(3) . 5_676 ?
O6 W4 O1 71.6(3) 5_676 5_676 ?
O9 W4 O1 72.9(2) 5_676 5_676 ?
O19 W5 O18 99.7(3) . . ?
O19 W5 O7 99.5(3) . . ?
O18 W5 O7 97.8(3) . . ?
O19 W5 O12 94.8(3) . . ?
O18 W5 O12 92.6(3) . . ?
O7 W5 O12 160.6(3) . . ?
O19 W5 O16 90.8(3) . . ?
O18 W5 O16 167.0(3) . . ?
O7 W5 O16 87.8(3) . . ?
O12 W5 O16 78.9(3) . . ?
O19 W5 O3 165.2(3) . . ?
O18 W5 O3 90.7(3) . . ?
O7 W5 O3 89.4(3) . . ?
O12 W5 O3 74.1(3) . . ?
O16 W5 O3 77.6(3) . . ?
O20 W6 O21 101.3(3) . . ?
O20 W6 O8 99.9(3) . 5_676 ?
O21 W6 O8 97.2(3) . 5_676 ?
O20 W6 O13 98.7(3) . . ?
O21 W6 O13 94.4(3) . . ?
O8 W6 O13 155.6(3) 5_676 . ?
O20 W6 O4 91.3(3) . . ?
O21 W6 O4 166.8(3) . . ?
O8 W6 O4 84.4(3) 5_676 . ?
O13 W6 O4 79.6(3) . . ?
O20 W6 O11 165.3(3) . . ?
O21 W6 O11 91.2(3) . . ?
O8 W6 O11 86.0(3) 5_676 . ?
O13 W6 O11 72.3(3) . . ?
O4 W6 O11 75.8(2) . . ?
H1C N1 H1D 108.6 . . ?
H1C N1 H1A 110.4 . . ?
H1D N1 H1A 110.4 . . ?
H1C N1 H1B 110.4 . . ?
H1D N1 H1B 110.4 . . ?
H1A N1 H1B 106.7 . . ?
H2C N2 H2D 108.7 . . ?
H2C N2 H2A 110.4 . . ?
H2D N2 H2A 110.4 . . ?
H2C N2 H2B 110.4 . . ?
H2D N2 H2B 110.4 . . ?
H2A N2 H2B 106.4 . . ?
H3C N3 H3D 108.8 . . ?
H3C N3 H3A 110.6 . . ?
H3D N3 H3A 110.6 . . ?
H3C N3 H3B 110.6 . . ?
H3D N3 H3B 110.6 . . ?
H3A N3 H3B 105.6 . . ?
W2 O1 W1 97.0(3) . . ?
W2 O1 W4 95.3(3) . 5_676 ?
W1 O1 W4 97.4(3) . 5_676 ?
W2 O2 W1 116.8(3) . . ?
W1 O3 W5 137.5(3) . . ?
W1 O3 W3 125.9(3) . . ?
W5 O3 W3 95.4(2) . . ?
W1 O4 W6 137.6(4) . . ?
W4 O6 W1 118.3(4) 5_676 . ?
W5 O7 W2 146.6(4) . . ?
W6 O8 W2 148.2(4) 5_676 . ?
W2 O9 W4 113.5(3) . 5_676 ?
W4 O11 W3 124.6(3) . . ?
W4 O11 W6 139.1(3) . . ?
W3 O11 W6 94.9(2) . . ?
W3 O12 W5 115.1(4) . . ?
W3 O13 W6 118.5(3) . . ?
W4 O16 W5 136.9(4) . . ?
Cr1 O22 H22B 108.6 . . ?
Cr1 O22 H22C 111.3 . . ?
H22B O22 H22C 108.7 . . ?
Cr1 O23 H23B 110.6 . . ?
Cr1 O23 H23C 112.2 . . ?
H23B O23 H23C 109.4 . . ?
Cr1 O24 H24C 127.1 . . ?
Cr1 O24 H24D 124.4 . . ?
H24C O24 H24D 108.5 . . ?
H25C O25 H25D 108.0 . . ?
H26C O26 H26D 108.1 . . ?
H27C O27 H27D 108.0 . . ?
H28C O28 H28D 108.2 . . ?

loop_
_geom_bond_atom_site_label_1
_geom_bond_atom_site_label_2
_geom_bond_distance
_geom_bond_site_symmetry_2
_geom_bond_publ_flag
Cr1 O23 2.353(8) . ?
Cr1 O22 2.387(7) . ?
Cr1 O24 2.393(7) . ?
W1 O5 1.722(7) . ?
W1 O4 1.780(7) . ?
W1 O3 1.930(7) . ?
W1 O6 1.974(8) . ?
W1 O2 2.052(7) . ?
W1 O1 2.241(7) . ?
W2 O10 1.734(7) . ?
W2 O9 1.841(7) . ?
W2 O2 1.887(7) . ?
W2 O8 1.904(7) . ?
W2 O7 1.986(7) . ?
W2 O1 2.240(6) . ?
W3 O14 1.720(6) . ?
W3 O15 1.739(7) . ?
W3 O13 1.910(6) . ?
W3 O12 1.919(7) . ?
W3 O11 2.240(7) . ?
W3 O3 2.246(7) . ?
W4 O17 1.736(7) . ?
W4 O16 1.825(7) . ?
W4 O11 1.902(7) . ?
W4 O6 1.954(7) 5_676 ?
W4 O9 2.120(6) 5_676 ?
W4 O1 2.245(7) 5_676 ?
W5 O19 1.740(7) . ?
W5 O18 1.741(6) . ?
W5 O7 1.872(7) . ?
W5 O12 1.975(7) . ?
W5 O16 2.140(7) . ?
W5 O3 2.198(7) . ?
W6 O20 1.717(7) . ?
W6 O21 1.758(6) . ?
W6 O8 1.899(7) 5_676 ?
W6 O13 1.944(7) . ?
W6 O4 2.209(7) . ?
W6 O11 2.257(7) . ?
N1 H1C 0.9000 . ?
N1 H1D 0.8999 . ?
N1 H1A 0.9000 . ?
N1 H1B 0.9002 . ?
N2 H2C 0.9000 . ?
N2 H2D 0.8999 . ?
N2 H2A 0.9001 . ?
N2 H2B 0.9000 . ?
N3 H3C 0.8999 . ?
N3 H3D 0.9000 . ?
N3 H3A 0.9000 . ?
N3 H3B 0.9000 . ?
O1 W4 2.245(7) 5_676 ?
O6 W4 1.954(7) 5_676 ?
O8 W6 1.899(7) 5_676 ?
O9 W4 2.120(6) 5_676 ?
O22 H22B 0.8499 . ?
O22 H22C 0.8499 . ?
O23 H23B 0.8500 . ?
O23 H23C 0.8501 . ?
O24 H24C 0.8501 . ?
O24 H24D 0.8501 . ?
O25 H25C 0.8499 . ?
O25 H25D 0.8500 . ?
O26 H26C 0.8500 . ?
O26 H26D 0.8500 . ?
O27 H27C 0.8500 . ?
O27 H27D 0.8500 . ?
O28 H28C 0.8499 . ?
O28 H28D 0.8500 . ?

loop_
_geom_torsion_atom_site_label_1
_geom_torsion_atom_site_label_2
_geom_torsion_atom_site_label_3
_geom_torsion_atom_site_label_4
_geom_torsion
_geom_torsion_site_symmetry_1
_geom_torsion_site_symmetry_2
_geom_torsion_site_symmetry_3
_geom_torsion_site_symmetry_4
_geom_torsion_publ_flag
O9 W2 O1 W1 97.0(3) . . . . ?
O2 W2 O1 W1 1.8(3) . . . . ?
O8 W2 O1 W1 -172.3(3) . . . . ?
O7 W2 O1 W1 -87.0(3) . . . . ?
O9 W2 O1 W4 -1.2(3) . . . 5_676 ?
O2 W2 O1 W4 -96.4(3) . . . 5_676 ?
O8 W2 O1 W4 89.5(3) . . . 5_676 ?
O7 W2 O1 W4 174.8(3) . . . 5_676 ?
O5 W1 O1 W2 -43.3(10) . . . . ?
O4 W1 O1 W2 179.0(3) . . . . ?
O3 W1 O1 W2 84.7(3) . . . . ?
O6 W1 O1 W2 -88.5(3) . . . . ?
O2 W1 O1 W2 -1.7(2) . . . . ?
O5 W1 O1 W4 53.0(10) . . . 5_676 ?
O4 W1 O1 W4 -84.7(3) . . . 5_676 ?
O3 W1 O1 W4 -179.0(3) . . . 5_676 ?
O6 W1 O1 W4 7.8(3) . . . 5_676 ?
O2 W1 O1 W4 94.7(3) . . . 5_676 ?
O10 W2 O2 W1 179.7(4) . . . . ?
O9 W2 O2 W1 -79.5(4) . . . . ?
O8 W2 O2 W1 11.9(9) . . . . ?
O7 W2 O2 W1 80.6(4) . . . . ?
O1 W2 O2 W1 -2.2(3) . . . . ?
O5 W1 O2 W2 171.0(4) . . . . ?
O4 W1 O2 W2 4.2(11) . . . . ?
O3 W1 O2 W2 -85.3(4) . . . . ?
O6 W1 O2 W2 75.3(4) . . . . ?
O1 W1 O2 W2 2.2(3) . . . . ?
O5 W1 O3 W5 134.9(5) . . . . ?
O4 W1 O3 W5 -119.7(6) . . . . ?
O6 W1 O3 W5 -15.1(11) . . . . ?
O2 W1 O3 W5 40.4(5) . . . . ?
O1 W1 O3 W5 -31.4(5) . . . . ?
O5 W1 O3 W3 -61.3(5) . . . . ?
O4 W1 O3 W3 44.1(4) . . . . ?
O6 W1 O3 W3 148.7(6) . . . . ?
O2 W1 O3 W3 -155.8(4) . . . . ?
O1 W1 O3 W3 132.4(4) . . . . ?
O19 W5 O3 W1 116.4(11) . . . . ?
O18 W5 O3 W1 -108.7(6) . . . . ?
O7 W5 O3 W1 -10.9(6) . . . . ?
O12 W5 O3 W1 158.7(6) . . . . ?
O16 W5 O3 W1 76.9(6) . . . . ?
O19 W5 O3 W3 -50.5(12) . . . . ?
O18 W5 O3 W3 84.4(3) . . . . ?
O7 W5 O3 W3 -177.8(3) . . . . ?
O12 W5 O3 W3 -8.2(3) . . . . ?
O16 W5 O3 W3 -90.0(3) . . . . ?
O14 W3 O3 W1 99.7(5) . . . . ?
O15 W3 O3 W1 -112.4(11) . . . . ?
O13 W3 O3 W1 1.5(4) . . . . ?
O12 W3 O3 W1 -160.7(5) . . . . ?
O11 W3 O3 W1 -72.3(4) . . . . ?
O14 W3 O3 W5 -91.2(3) . . . . ?
O15 W3 O3 W5 56.7(12) . . . . ?
O13 W3 O3 W5 170.6(3) . . . . ?
O12 W3 O3 W5 8.4(3) . . . . ?
O11 W3 O3 W5 96.8(3) . . . . ?
O5 W1 O4 W6 58.0(5) . . . . ?
O3 W1 O4 W6 -47.6(5) . . . . ?
O6 W1 O4 W6 155.1(5) . . . . ?
O2 W1 O4 W6 -135.5(7) . . . . ?
O1 W1 O4 W6 -133.6(5) . . . . ?
O20 W6 O4 W1 -100.1(5) . . . . ?
O21 W6 O4 W1 62.7(14) . . . . ?
O8 W6 O4 W1 160.1(5) 5_676 . . . ?
O13 W6 O4 W1 -1.4(5) . . . . ?
O11 W6 O4 W1 72.8(5) . . . . ?
O5 W1 O6 W4 -178.1(4) . . . 5_676 ?
O4 W1 O6 W4 77.7(4) . . . 5_676 ?
O3 W1 O6 W4 -27.3(10) . . . 5_676 ?
O2 W1 O6 W4 -83.5(4) . . . 5_676 ?
O1 W1 O6 W4 -10.1(3) . . . 5_676 ?
O19 W5 O7 W2 -163.9(6) . . . . ?
O18 W5 O7 W2 94.8(7) . . . . ?
O12 W5 O7 W2 -27.0(13) . . . . ?
O16 W5 O7 W2 -73.4(7) . . . . ?
O3 W5 O7 W2 4.2(7) . . . . ?
O10 W2 O7 W5 -136.1(7) . . . . ?
O9 W2 O7 W5 53.1(13) . . . . ?
O2 W2 O7 W5 -33.2(7) . . . . ?
O8 W2 O7 W5 123.9(7) . . . . ?
O1 W2 O7 W5 41.6(6) . . . . ?
O10 W2 O8 W6 126.4(8) . . . 5_676 ?
O9 W2 O8 W6 26.3(7) . . . 5_676 ?
O2 W2 O8 W6 -65.8(11) . . . 5_676 ?
O7 W2 O8 W6 -134.9(8) . . . 5_676 ?
O1 W2 O8 W6 -52.0(7) . . . 5_676 ?
O10 W2 O9 W4 179.0(4) . . . 5_676 ?
O2 W2 O9 W4 75.2(4) . . . 5_676 ?
O8 W2 O9 W4 -80.2(4) . . . 5_676 ?
O7 W2 O9 W4 -10.2(11) . . . 5_676 ?
O1 W2 O9 W4 1.4(3) . . . 5_676 ?
O17 W4 O11 W3 -63.7(4) . . . . ?
O16 W4 O11 W3 43.9(4) . . . . ?
O6 W4 O11 W3 149.5(6) 5_676 . . . ?
O9 W4 O11 W3 -154.8(4) 5_676 . . . ?
O1 W4 O11 W3 132.0(4) 5_676 . . . ?
O17 W4 O11 W6 133.9(5) . . . . ?
O16 W4 O11 W6 -118.6(5) . . . . ?
O6 W4 O11 W6 -12.9(11) 5_676 . . . ?
O9 W4 O11 W6 42.7(5) 5_676 . . . ?
O1 W4 O11 W6 -30.5(5) 5_676 . . . ?
O14 W3 O11 W4 -105.9(11) . . . . ?
O15 W3 O11 W4 97.7(4) . . . . ?
O13 W3 O11 W4 -161.7(5) . . . . ?
O12 W3 O11 W4 2.2(4) . . . . ?
O3 W3 O11 W4 -72.4(4) . . . . ?
O14 W3 O11 W6 62.7(11) . . . . ?
O15 W3 O11 W6 -93.7(3) . . . . ?
O13 W3 O11 W6 6.9(2) . . . . ?
O12 W3 O11 W6 170.8(3) . . . . ?
O3 W3 O11 W6 96.2(3) . . . . ?
O20 W6 O11 W4 104.6(12) . . . . ?
O21 W6 O11 W4 -107.0(5) . . . . ?
O8 W6 O11 W4 -9.8(5) 5_676 . . . ?
O13 W6 O11 W4 158.8(6) . . . . ?
O4 W6 O11 W4 75.4(5) . . . . ?
O20 W6 O11 W3 -61.0(12) . . . . ?
O21 W6 O11 W3 87.5(3) . . . . ?
O8 W6 O11 W3 -175.4(3) 5_676 . . . ?
O13 W6 O11 W3 -6.8(2) . . . . ?
O4 W6 O11 W3 -90.2(3) . . . . ?
O14 W3 O12 W5 77.4(4) . . . . ?
O15 W3 O12 W5 -178.8(4) . . . . ?
O13 W3 O12 W5 -52.6(8) . . . . ?
O11 W3 O12 W5 -88.6(4) . . . . ?
O3 W3 O12 W5 -10.3(3) . . . . ?
O19 W5 O12 W3 -179.4(4) . . . . ?
O18 W5 O12 W3 -79.4(4) . . . . ?
O7 W5 O12 W3 43.1(11) . . . . ?
O16 W5 O12 W3 90.7(4) . . . . ?
O3 W5 O12 W3 10.5(3) . . . . ?
O14 W3 O13 W6 -176.9(3) . . . . ?
O15 W3 O13 W6 78.5(4) . . . . ?
O12 W3 O13 W6 -46.7(8) . . . . ?
O11 W3 O13 W6 -9.1(3) . . . . ?
O3 W3 O13 W6 -87.2(4) . . . . ?
O20 W6 O13 W3 177.0(4) . . . . ?
O21 W6 O13 W3 -80.8(4) . . . . ?
O8 W6 O13 W3 37.5(8) 5_676 . . . ?
O4 W6 O13 W3 87.3(4) . . . . ?
O11 W6 O13 W3 9.0(3) . . . . ?
O17 W4 O16 W5 59.2(6) . . . . ?
O11 W4 O16 W5 -43.9(6) . . . . ?
O6 W4 O16 W5 158.9(6) 5_676 . . . ?
O9 W4 O16 W5 -129.0(8) 5_676 . . . ?
O1 W4 O16 W5 -129.6(5) 5_676 . . . ?
O19 W5 O16 W4 -102.2(6) . . . . ?
O18 W5 O16 W4 42.5(16) . . . . ?
O7 W5 O16 W4 158.3(6) . . . . ?
O12 W5 O16 W4 -7.5(5) . . . . ?
O3 W5 O16 W4 68.4(5) . . . . ?
